data_7024038
loop_
_publ_author_name
'Gomes, Clara S. B.'
'Suresh, D.'
'Gomes, Pedro T.'
'Veiros, Luis F.'
'Duarte, M. Teresa'
'Nunes, Teresa G.'
'Oliveira, M Concei\,c\~ao'

_publ_section_title
;
 Sodium complexes containing 2-iminopyrrolyl ligands: the influence of
 steric hindrance in the formation of coordination polymers.
;
_journal_issue 3
_journal_name_full 'Dalton transactions (Cambridge, England : 2003)'
_journal_page_first 736
_journal_page_last 748
_journal_paper_doi 10.1039/b905948b
_journal_volume 39
_journal_year 2010
_chemical_formula_moiety 'C11 H10 N2'
_chemical_formula_sum 'C11 H10 N2'
_chemical_formula_weight 170.21
_space_group_IT_number 14
_symmetry_cell_setting monoclinic
_symmetry_Int_Tables_number 14
_symmetry_space_group_name_Hall '-P 2ybc'
_symmetry_space_group_name_H-M 'P 1 21/c 1'
_atom_sites_solution_hydrogens geom
_atom_sites_solution_primary direct
_atom_sites_solution_secondary difmap
_audit_creation_method SHELXL-97
_cell_angle_alpha 90.00
_cell_angle_beta 91.941(8)
_cell_angle_gamma 90.00
_cell_formula_units_Z 16
_cell_length_a 12.0440(14)
_cell_length_b 18.727(2)
_cell_length_c 16.3890(18)
_cell_measurement_reflns_used 6493
_cell_measurement_temperature 150(2)
_cell_measurement_theta_max 25.12
_cell_measurement_theta_min 2.71
_cell_volume 3694.4(7)
_computing_cell_refinement 'Bruker SMART'
_computing_data_collection 'Bruker SMART'
_computing_data_reduction 'Bruker SAINT'
_computing_molecular_graphics ORTEP
_computing_publication_material enCIFer
_computing_structure_refinement 'SHELXL-97 (Sheldrick, 1997)'
_computing_structure_solution SIR2004
_diffrn_ambient_temperature 150(2)
_diffrn_measured_fraction_theta_full 0.984
_diffrn_measured_fraction_theta_max 0.984
_diffrn_measurement_device_type 'CCD area detector'
_diffrn_measurement_method 'phi and omega scans'
_diffrn_radiation_monochromator graphite
_diffrn_radiation_probe x-ray
_diffrn_radiation_type MoK\a
_diffrn_radiation_wavelength 0.71073
_diffrn_reflns_av_R_equivalents 0.1160
_diffrn_reflns_av_sigmaI/netI 0.0642
_diffrn_reflns_limit_h_max 14
_diffrn_reflns_limit_h_min -14
_diffrn_reflns_limit_k_max 22
_diffrn_reflns_limit_k_min -22
_diffrn_reflns_limit_l_max 19
_diffrn_reflns_limit_l_min -19
_diffrn_reflns_number 99633
_diffrn_reflns_theta_full 25.12
_diffrn_reflns_theta_max 25.12
_diffrn_reflns_theta_min 2.71
_diffrn_source 'fine-focus sealed tube'
_exptl_absorpt_coefficient_mu 0.074
_exptl_absorpt_correction_T_max 0.9911
_exptl_absorpt_correction_T_min 0.9567
_exptl_absorpt_correction_type multi-scan
_exptl_absorpt_process_details 'SADABS (Sheldrick, 1996)'
_exptl_crystal_colour colourless
_exptl_crystal_density_diffrn 1.224
_exptl_crystal_density_method 'not measured'
_exptl_crystal_description prism
_exptl_crystal_F_000 1440
_exptl_crystal_size_max 0.60
_exptl_crystal_size_mid 0.24
_exptl_crystal_size_min 0.12
_refine_diff_density_max 0.214
_refine_diff_density_min -0.198
_refine_diff_density_rms 0.048
_refine_ls_extinction_coef 0.0027(4)
_refine_ls_extinction_expression Fc^*^=kFc[1+0.001xFc^2^\l^3^/sin(2\q)]^-1/4^
_refine_ls_extinction_method SHELXL
_refine_ls_goodness_of_fit_ref 1.001
_refine_ls_hydrogen_treatment mixed
_refine_ls_matrix_type full
_refine_ls_number_parameters 630
_refine_ls_number_reflns 6493
_refine_ls_number_restraints 0
_refine_ls_restrained_S_all 1.001
_refine_ls_R_factor_all 0.1035
_refine_ls_R_factor_gt 0.0471
_refine_ls_shift/su_max 0.004
_refine_ls_shift/su_mean 0.000
_refine_ls_structure_factor_coef Fsqd
_refine_ls_weighting_details 'calc w=1/[\s^2^(Fo^2^)+(0.0577P)^2^+0.0000P] where P=(Fo^2^+2Fc^2^)/3'
_refine_ls_weighting_scheme calc
_refine_ls_wR_factor_gt 0.0975
_refine_ls_wR_factor_ref 0.1135
_reflns_number_gt 3996
_reflns_number_total 6493
_reflns_threshold_expression >2sigma(I)
_cod_data_source_file b905948b.txt
_cod_data_source_block Ligand_precursor_I-A_(polymorph_I)
_cod_original_sg_symbol_H-M 'P 21/c'
_cod_database_code 7024038

loop_
_symmetry_equiv_pos_as_xyz
'x, y, z'
'-x, y+1/2, -z+1/2'
'-x, -y, -z'
'x, -y-1/2, z-1/2'

loop_
_atom_site_label
_atom_site_type_symbol
_atom_site_fract_x
_atom_site_fract_y
_atom_site_fract_z
_atom_site_U_iso_or_equiv
_atom_site_adp_type
_atom_site_occupancy
_atom_site_symmetry_multiplicity
_atom_site_calc_flag
N2 N 0.42706(13) 0.87250(9) 0.50118(10) 0.0271(4) Uani 1 1 d
N3 N 0.40391(14) 0.67330(9) 0.83487(11) 0.0286(4) Uani 1 1 d
N4 N 0.20191(13) 0.58988(9) 0.81412(10) 0.0264(4) Uani 1 1 d
N8 N 0.50770(14) 0.12907(9) 0.01051(10) 0.0301(4) Uani 1 1 d
N6 N -0.30213(13) 0.84629(9) 0.80459(10) 0.0265(4) Uani 1 1 d
C18 C 0.10150(16) 0.55041(10) 0.80058(12) 0.0244(5) Uani 1 1 d
N5 N -0.50608(14) 0.92582(10) 0.81689(12) 0.0307(5) Uani 1 1 d
C17 C 0.25224(17) 0.61558(11) 0.75316(13) 0.0271(5) Uani 1 1 d
N1 N 0.18915(15) 0.84745(10) 0.48382(12) 0.0304(5) Uani 1 1 d
C23 C 0.05937(18) 0.51681(11) 0.86821(14) 0.0304(5) Uani 1 1 d
C13 C 0.34909(16) 0.65925(11) 0.76149(12) 0.0256(5) Uani 1 1 d
C34 C -0.19777(19) 0.73695(12) 0.81206(13) 0.0321(5) Uani 1 1 d
C6 C 0.36995(17) 0.85213(11) 0.56127(13) 0.0293(5) Uani 1 1 d
C7 C 0.54483(16) 0.87598(11) 0.51215(11) 0.0256(5) Uani 1 1 d
C24 C -0.42881(16) 0.93684(11) 0.75876(12) 0.0258(5) Uani 1 1 d
C40 C 0.62141(17) 0.11118(11) 0.00382(12) 0.0284(5) Uani 1 1 d
C33 C -0.09938(19) 0.69930(13) 0.80772(14) 0.0359(6) Uani 1 1 d
C28 C -0.32821(17) 0.89710(11) 0.75491(13) 0.0279(5) Uani 1 1 d
C45 C 0.6562(2) 0.04948(13) -0.03456(14) 0.0353(6) Uani 1 1 d
C29 C -0.19975(16) 0.81000(11) 0.79604(12) 0.0264(5) Uani 1 1 d
C32 C -0.0019(2) 0.73440(13) 0.79021(13) 0.0372(6) Uani 1 1 d
C16 C 0.48960(18) 0.71811(12) 0.82214(14) 0.0334(6) Uani 1 1 d
C27 C -0.59265(19) 0.97090(12) 0.80293(14) 0.0346(6) Uani 1 1 d
C25 C -0.46928(19) 0.99000(12) 0.70793(14) 0.0326(6) Uani 1 1 d
C38 C 0.16131(19) 0.16259(12) -0.00371(15) 0.0339(6) Uani 1 1 d
C8 C 0.60539(18) 0.82219(12) 0.55143(13) 0.0312(5) Uani 1 1 d
C14 C 0.40223(18) 0.69719(11) 0.70223(13) 0.0303(5) Uani 1 1 d
C12 C 0.60109(18) 0.93231(13) 0.47779(14) 0.0343(6) Uani 1 1 d
C19 C 0.04098(18) 0.54609(12) 0.72663(14) 0.0319(5) Uani 1 1 d
C31 C -0.00357(19) 0.80723(13) 0.77585(13) 0.0366(6) Uani 1 1 d
C22 C -0.04100(19) 0.48049(12) 0.86294(15) 0.0349(6) Uani 1 1 d
C30 C -0.10185(17) 0.84495(13) 0.77828(13) 0.0310(5) Uani 1 1 d
C9 C 0.72008(19) 0.82571(13) 0.55807(14) 0.0372(6) Uani 1 1 d
C5 C 0.08407(18) 0.82449(12) 0.49629(15) 0.0339(6) Uani 1 1 d
C44 C 0.7686(2) 0.03301(14) -0.03598(15) 0.0416(6) Uani 1 1 d
C21 C -0.10064(19) 0.47743(12) 0.78951(15) 0.0358(6) Uani 1 1 d
C41 C 0.7009(2) 0.15528(14) 0.04088(15) 0.0390(6) Uani 1 1 d
C10 C 0.7749(2) 0.88239(14) 0.52486(16) 0.0440(7) Uani 1 1 d
C26 C -0.57232(19) 1.01120(13) 0.73565(14) 0.0368(6) Uani 1 1 d
C20 C -0.05930(18) 0.50977(12) 0.72105(15) 0.0345(6) Uani 1 1 d
C43 C 0.8469(2) 0.07774(14) -0.00010(16) 0.0449(7) Uani 1 1 d
C15 C 0.49033(19) 0.73458(12) 0.74062(13) 0.0351(6) Uani 1 1 d
C42 C 0.8122(2) 0.13879(15) 0.03811(16) 0.0460(7) Uani 1 1 d
C11 C 0.71537(19) 0.93588(15) 0.48471(15) 0.0425(6) Uani 1 1 d
C2 C 0.25327(16) 0.83830(11) 0.55388(12) 0.0270(5) Uani 1 1 d
C39 C 0.44181(18) 0.12077(11) -0.05225(14) 0.0295(5) Uani 1 1 d
C3 C 0.18551(18) 0.80903(12) 0.61122(14) 0.0319(5) Uani 1 1 d
C35 C 0.32507(16) 0.13455(11) -0.05194(12) 0.0275(5) Uani 1 1 d
C4 C 0.07968(19) 0.80018(12) 0.57422(14) 0.0335(6) Uani 1 1 d
C36 C 0.24704(19) 0.13239(12) -0.11554(14) 0.0350(6) Uani 1 1 d
C37 C 0.1443(2) 0.15010(12) -0.08494(15) 0.0371(6) Uani 1 1 d
N7 N 0.27057(15) 0.15326(10) 0.01664(12) 0.0300(5) Uani 1 1 d
H05 H -0.4966(17) 0.8976(12) 0.8602(14) 0.041(7) Uiso 1 1 d
H19 H 0.0672(16) 0.5690(11) 0.6794(13) 0.033(6) Uiso 1 1 d
H38 H 0.1141(17) 0.1754(11) 0.0325(12) 0.030(6) Uiso 1 1 d
H14 H 0.3805(15) 0.6972(10) 0.6424(12) 0.024(5) Uiso 1 1 d
H20 H -0.1006(17) 0.5063(11) 0.6687(13) 0.038(6) Uiso 1 1 d
H01 H 0.2101(17) 0.8666(11) 0.4422(13) 0.031(7) Uiso 1 1 d
H45 H 0.6013(16) 0.0190(11) -0.0617(12) 0.034(6) Uiso 1 1 d
H39 H 0.4680(15) 0.1079(10) -0.1081(13) 0.033(6) Uiso 1 1 d
H28 H -0.2826(15) 0.9103(10) 0.7070(12) 0.030(5) Uiso 1 1 d
H16 H 0.5394(15) 0.7339(10) 0.8656(12) 0.025(5) Uiso 1 1 d
H27 H -0.6584(17) 0.9690(11) 0.8379(12) 0.039(6) Uiso 1 1 d
H10 H 0.8556(19) 0.8846(12) 0.5311(13) 0.044(6) Uiso 1 1 d
H32 H 0.0682(18) 0.7073(12) 0.7845(12) 0.043(6) Uiso 1 1 d
H23 H 0.0998(16) 0.5167(11) 0.9186(13) 0.037(6) Uiso 1 1 d
H31 H 0.0679(17) 0.8341(11) 0.7643(12) 0.035(6) Uiso 1 1 d
H8 H 0.5667(16) 0.7784(11) 0.5748(12) 0.037(6) Uiso 1 1 d
H4 H 0.0148(17) 0.7820(11) 0.5996(12) 0.034(6) Uiso 1 1 d
H17 H 0.2254(16) 0.6061(11) 0.6938(13) 0.038(6) Uiso 1 1 d
H25 H -0.4281(16) 1.0067(11) 0.6635(13) 0.036(6) Uiso 1 1 d
H6 H 0.4027(18) 0.8418(12) 0.6183(14) 0.051(7) Uiso 1 1 d
H5 H 0.0290(17) 0.8271(11) 0.4559(13) 0.038(7) Uiso 1 1 d
H21 H -0.1726(19) 0.4528(12) 0.7851(13) 0.046(7) Uiso 1 1 d
H12 H 0.5604(17) 0.9694(12) 0.4509(12) 0.036(6) Uiso 1 1 d
H3 H 0.2083(16) 0.7946(11) 0.6678(13) 0.039(6) Uiso 1 1 d
H07 H 0.3012(17) 0.1566(12) 0.0617(13) 0.035(7) Uiso 1 1 d
H26 H -0.6236(17) 1.0473(12) 0.7138(13) 0.041(6) Uiso 1 1 d
H22 H -0.0693(18) 0.4565(12) 0.9115(14) 0.048(7) Uiso 1 1 d
H36 H 0.2641(16) 0.1229(11) -0.1700(13) 0.032(6) Uiso 1 1 d
H33 H -0.0989(17) 0.6453(13) 0.8191(13) 0.051(7) Uiso 1 1 d
H44 H 0.7906(18) -0.0096(13) -0.0653(13) 0.047(7) Uiso 1 1 d
H03 H 0.3936(19) 0.6523(13) 0.8833(14) 0.053(8) Uiso 1 1 d
H15 H 0.5467(18) 0.7655(12) 0.7126(13) 0.044(6) Uiso 1 1 d
H41 H 0.6751(18) 0.1925(13) 0.0681(14) 0.045(7) Uiso 1 1 d
H30 H -0.1000(17) 0.8978(13) 0.7684(13) 0.048(7) Uiso 1 1 d
H11 H 0.7538(19) 0.9739(14) 0.4589(14) 0.054(7) Uiso 1 1 d
H9 H 0.7615(18) 0.7885(13) 0.5864(13) 0.046(7) Uiso 1 1 d
H37 H 0.0730(18) 0.1542(11) -0.1131(13) 0.044(7) Uiso 1 1 d
H43 H 0.9261(19) 0.0651(12) -0.0005(13) 0.048(7) Uiso 1 1 d
H42 H 0.863(2) 0.1665(14) 0.0630(15) 0.064(9) Uiso 1 1 d
H34 H -0.2708(18) 0.7122(12) 0.8276(13) 0.049(7) Uiso 1 1 d

loop_
_atom_site_aniso_label
_atom_site_aniso_U_11
_atom_site_aniso_U_22
_atom_site_aniso_U_33
_atom_site_aniso_U_23
_atom_site_aniso_U_13
_atom_site_aniso_U_12
N2 0.0254(10) 0.0292(10) 0.0266(10) 0.0011(8) 0.0017(8) -0.0008(8)
N3 0.0275(10) 0.0311(11) 0.0274(11) 0.0011(8) 0.0028(9) -0.0037(9)
N4 0.0242(10) 0.0245(10) 0.0304(10) 0.0006(8) 0.0000(8) 0.0032(8)
N8 0.0287(10) 0.0308(11) 0.0308(11) 0.0019(8) 0.0015(9) -0.0024(8)
N6 0.0258(10) 0.0229(10) 0.0308(10) -0.0015(8) 0.0017(8) 0.0014(8)
C18 0.0214(11) 0.0210(12) 0.0306(12) -0.0010(9) 0.0008(10) 0.0030(9)
N5 0.0289(11) 0.0302(11) 0.0330(11) 0.0057(9) 0.0017(9) 0.0054(9)
C17 0.0299(12) 0.0255(13) 0.0260(12) -0.0031(10) 0.0005(10) 0.0035(10)
N1 0.0281(11) 0.0359(12) 0.0274(11) 0.0033(9) 0.0045(9) 0.0000(9)
C23 0.0332(13) 0.0272(13) 0.0309(13) 0.0003(10) 0.0011(11) 0.0028(10)
C13 0.0234(11) 0.0264(12) 0.0268(12) -0.0031(9) -0.0011(10) 0.0022(9)
C34 0.0334(14) 0.0292(14) 0.0337(13) 0.0003(10) -0.0023(11) 0.0018(11)
C6 0.0332(13) 0.0277(13) 0.0269(13) 0.0008(10) 0.0013(11) 0.0049(10)
C7 0.0257(12) 0.0318(13) 0.0193(11) -0.0035(9) 0.0011(9) 0.0003(10)
C24 0.0258(12) 0.0239(12) 0.0276(12) -0.0013(9) 0.0003(10) 0.0015(10)
C40 0.0287(12) 0.0299(13) 0.0269(12) 0.0050(10) 0.0045(10) -0.0029(10)
C33 0.0400(15) 0.0296(15) 0.0377(14) -0.0009(10) -0.0041(11) 0.0071(12)
C28 0.0292(12) 0.0270(13) 0.0274(12) -0.0017(10) 0.0001(10) -0.0036(10)
C45 0.0390(15) 0.0311(14) 0.0359(14) 0.0030(11) 0.0032(12) -0.0039(12)
C29 0.0281(12) 0.0285(13) 0.0227(11) -0.0022(9) -0.0003(9) 0.0042(10)
C32 0.0345(14) 0.0407(16) 0.0367(14) 0.0000(11) 0.0040(11) 0.0140(12)
C16 0.0288(13) 0.0373(14) 0.0341(14) -0.0053(11) 0.0000(11) -0.0099(11)
C27 0.0287(13) 0.0387(15) 0.0365(14) 0.0012(11) 0.0031(11) 0.0086(11)
C25 0.0334(14) 0.0323(14) 0.0321(13) 0.0019(11) 0.0003(11) 0.0012(11)
C38 0.0274(14) 0.0354(15) 0.0389(15) -0.0021(11) 0.0013(12) -0.0002(11)
C8 0.0345(14) 0.0287(14) 0.0304(12) -0.0023(10) 0.0008(11) 0.0027(11)
C14 0.0330(13) 0.0329(14) 0.0251(13) 0.0016(10) 0.0031(11) -0.0012(11)
C12 0.0317(14) 0.0363(15) 0.0348(14) 0.0085(11) 0.0017(11) 0.0001(11)
C19 0.0299(13) 0.0320(14) 0.0336(14) 0.0039(11) -0.0035(11) 0.0029(11)
C31 0.0297(13) 0.0414(16) 0.0393(14) 0.0082(11) 0.0095(11) 0.0044(12)
C22 0.0327(14) 0.0293(14) 0.0431(15) 0.0027(11) 0.0064(12) -0.0013(11)
C30 0.0303(13) 0.0288(14) 0.0343(13) 0.0045(10) 0.0051(10) 0.0003(11)
C9 0.0331(14) 0.0353(15) 0.0431(15) -0.0081(12) -0.0031(12) 0.0078(12)
C5 0.0225(13) 0.0393(15) 0.0399(15) -0.0045(11) 0.0016(12) -0.0002(11)
C44 0.0385(16) 0.0343(16) 0.0526(16) 0.0070(12) 0.0088(13) 0.0052(13)
C21 0.0259(13) 0.0288(14) 0.0524(16) -0.0008(11) -0.0007(12) -0.0003(11)
C41 0.0365(15) 0.0391(16) 0.0414(15) -0.0030(12) 0.0028(12) -0.0009(12)
C10 0.0249(14) 0.0533(18) 0.0537(16) -0.0142(13) -0.0010(13) 0.0007(13)
C26 0.0356(14) 0.0376(15) 0.0371(14) 0.0047(11) -0.0024(11) 0.0123(12)
C20 0.0281(13) 0.0306(14) 0.0440(15) 0.0009(11) -0.0093(12) 0.0010(11)
C43 0.0333(15) 0.0482(18) 0.0535(17) 0.0133(13) 0.0048(13) 0.0040(14)
C15 0.0356(14) 0.0368(14) 0.0333(14) 0.0024(11) 0.0048(11) -0.0078(11)
C42 0.0343(15) 0.0543(19) 0.0490(17) 0.0048(13) -0.0045(13) -0.0113(14)
C11 0.0302(14) 0.0485(17) 0.0493(16) 0.0078(13) 0.0064(12) -0.0063(13)
C2 0.0261(12) 0.0302(13) 0.0246(12) 0.0013(9) -0.0002(10) 0.0024(10)
C39 0.0357(14) 0.0245(13) 0.0283(13) 0.0026(10) 0.0022(11) -0.0025(10)
C3 0.0328(13) 0.0336(14) 0.0295(13) 0.0048(10) 0.0055(11) 0.0038(10)
C35 0.0298(12) 0.0263(13) 0.0263(12) -0.0002(9) -0.0001(10) 0.0007(10)
C4 0.0286(13) 0.0369(14) 0.0355(14) 0.0019(11) 0.0096(11) 0.0004(11)
C36 0.0415(15) 0.0341(14) 0.0291(13) -0.0026(10) -0.0020(12) 0.0020(11)
C37 0.0329(14) 0.0349(14) 0.0430(16) -0.0088(11) -0.0074(12) 0.0011(11)
N7 0.0297(11) 0.0328(11) 0.0273(11) -0.0010(9) -0.0029(10) -0.0015(9)

loop_
_atom_type_symbol
_atom_type_description
_atom_type_scat_dispersion_real
_atom_type_scat_dispersion_imag
_atom_type_scat_source
C C 0.0033 0.0016 'International Tables Vol C Tables 4.2.6.8 and 6.1.1.4'
H H 0.0000 0.0000 'International Tables Vol C Tables 4.2.6.8 and 6.1.1.4'
N N 0.0061 0.0033 'International Tables Vol C Tables 4.2.6.8 and 6.1.1.4'

loop_
_geom_angle_atom_site_label_1
_geom_angle_atom_site_label_2
_geom_angle_atom_site_label_3
_geom_angle
C6 N2 C7 118.40(18)
C16 N3 C13 109.25(18)
C17 N4 C18 119.61(18)
C39 N8 C40 118.73(18)
C28 N6 C29 119.13(17)
C23 C18 C19 118.3(2)
C23 C18 N4 116.22(19)
C19 C18 N4 125.43(18)
C27 N5 C24 109.01(19)
N4 C17 C13 123.2(2)
C5 N1 C2 109.58(19)
C18 C23 C22 121.0(2)
N3 C13 C14 107.24(18)
N3 C13 C17 123.98(19)
C14 C13 C17 128.7(2)
C33 C34 C29 120.0(2)
N2 C6 C2 122.8(2)
C12 C7 C8 119.0(2)
C12 C7 N2 118.85(19)
C8 C7 N2 122.01(19)
N5 C24 C25 107.14(18)
N5 C24 C28 123.42(19)
C25 C24 C28 129.4(2)
C45 C40 C41 118.6(2)
C45 C40 N8 122.7(2)
C41 C40 N8 118.6(2)
C34 C33 C32 120.2(2)
N6 C28 C24 123.29(19)
C40 C45 C44 120.2(2)
C30 C29 C34 119.6(2)
C30 C29 N6 122.82(19)
C34 C29 N6 117.46(18)
C33 C32 C31 119.7(2)
N3 C16 C15 108.7(2)
N5 C27 C26 108.8(2)
C24 C25 C26 108.0(2)
N7 C38 C37 109.3(2)
C9 C8 C7 120.6(2)
C13 C14 C15 107.7(2)
C11 C12 C7 120.3(2)
C20 C19 C18 120.9(2)
C30 C31 C32 120.4(2)
C21 C22 C23 120.1(2)
C31 C30 C29 120.0(2)
C10 C9 C8 119.9(2)
N1 C5 C4 108.3(2)
C43 C44 C45 120.7(3)
C22 C21 C20 119.9(2)
C42 C41 C40 120.6(2)
C9 C10 C11 119.9(2)
C27 C26 C25 107.0(2)
C21 C20 C19 119.9(2)
C42 C43 C44 119.0(2)
C16 C15 C14 107.2(2)
C43 C42 C41 120.8(3)
C12 C11 C10 120.2(2)
N1 C2 C3 106.89(18)
N1 C2 C6 124.86(19)
C3 C2 C6 128.1(2)
N8 C39 C35 123.7(2)
C2 C3 C4 107.61(19)
N7 C35 C36 107.16(19)
N7 C35 C39 123.3(2)
C36 C35 C39 129.5(2)
C5 C4 C3 107.6(2)
C35 C36 C37 108.2(2)
C38 C37 C36 106.7(2)
C38 N7 C35 108.6(2)

loop_
_geom_bond_atom_site_label_1
_geom_bond_atom_site_label_2
_geom_bond_distance
N2 C6 1.278(3)
N2 C7 1.425(2)
N3 C16 1.352(3)
N3 C13 1.377(3)
N4 C17 1.280(3)
N4 C18 1.428(2)
N8 C39 1.287(3)
N8 C40 1.418(3)
N6 C28 1.284(3)
N6 C29 1.419(2)
C18 C23 1.386(3)
C18 C19 1.395(3)
N5 C27 1.355(3)
N5 C24 1.370(3)
C17 C13 1.427(3)
N1 C5 1.359(3)
N1 C2 1.373(3)
C23 C22 1.387(3)
C13 C14 1.378(3)
C34 C33 1.383(3)
C34 C29 1.393(3)
C6 C2 1.430(3)
C7 C12 1.384(3)
C7 C8 1.389(3)
C24 C25 1.377(3)
C24 C28 1.425(3)
C40 C45 1.387(3)
C40 C41 1.388(3)
C33 C32 1.384(3)
C45 C44 1.388(3)
C29 C30 1.388(3)
C32 C31 1.384(3)
C16 C15 1.371(3)
C27 C26 1.365(3)
C25 C26 1.394(3)
C38 N7 1.358(3)
C38 C37 1.360(3)
C8 C9 1.383(3)
C14 C15 1.402(3)
C12 C11 1.379(3)
C19 C20 1.387(3)
C31 C30 1.380(3)
C22 C21 1.382(3)
C9 C10 1.373(3)
C5 C4 1.359(3)
C44 C43 1.379(3)
C21 C20 1.382(3)
C41 C42 1.378(3)
C10 C11 1.385(4)
C43 C42 1.376(4)
C2 C3 1.379(3)
C39 C35 1.430(3)
C3 C4 1.403(3)
C35 N7 1.366(3)
C35 C36 1.380(3)
C36 C37 1.391(3)

loop_
_geom_torsion_atom_site_label_1
_geom_torsion_atom_site_label_2
_geom_torsion_atom_site_label_3
_geom_torsion_atom_site_label_4
_geom_torsion
C17 N4 C18 C23 172.22(18)
C17 N4 C18 C19 -11.0(3)
C18 N4 C17 C13 176.06(18)
C19 C18 C23 C22 -0.8(3)
N4 C18 C23 C22 176.27(18)
C16 N3 C13 C14 -0.6(2)
C16 N3 C13 C17 -177.94(19)
N4 C17 C13 N3 5.8(3)
N4 C17 C13 C14 -171.0(2)
C7 N2 C6 C2 -172.03(19)
C6 N2 C7 C12 -140.6(2)
C6 N2 C7 C8 43.9(3)
C27 N5 C24 C25 0.0(2)
C27 N5 C24 C28 -178.8(2)
C39 N8 C40 C45 -43.6(3)
C39 N8 C40 C41 139.9(2)
C29 C34 C33 C32 2.2(3)
C29 N6 C28 C24 -179.75(18)
N5 C24 C28 N6 1.6(3)
C25 C24 C28 N6 -176.9(2)
C41 C40 C45 C44 -0.5(3)
N8 C40 C45 C44 -177.0(2)
C33 C34 C29 C30 -2.0(3)
C33 C34 C29 N6 -177.56(19)
C28 N6 C29 C30 40.9(3)
C28 N6 C29 C34 -143.7(2)
C34 C33 C32 C31 -1.0(3)
C13 N3 C16 C15 1.0(2)
C24 N5 C27 C26 0.2(3)
N5 C24 C25 C26 -0.1(2)
C28 C24 C25 C26 178.5(2)
C12 C7 C8 C9 1.7(3)
N2 C7 C8 C9 177.25(19)
N3 C13 C14 C15 0.0(2)
C17 C13 C14 C15 177.2(2)
C8 C7 C12 C11 -1.9(3)
N2 C7 C12 C11 -177.6(2)
C23 C18 C19 C20 0.7(3)
N4 C18 C19 C20 -176.05(19)
C33 C32 C31 C30 -0.5(3)
C18 C23 C22 C21 0.0(3)
C32 C31 C30 C29 0.6(3)
C34 C29 C30 C31 0.6(3)
N6 C29 C30 C31 175.9(2)
C7 C8 C9 C10 -0.7(3)
C2 N1 C5 C4 -0.2(2)
C40 C45 C44 C43 -0.6(4)
C23 C22 C21 C20 0.9(3)
C45 C40 C41 C42 1.3(3)
N8 C40 C41 C42 178.0(2)
C8 C9 C10 C11 -0.1(4)
N5 C27 C26 C25 -0.3(3)
C24 C25 C26 C27 0.2(3)
C22 C21 C20 C19 -1.0(3)
C18 C19 C20 C21 0.2(3)
C45 C44 C43 C42 0.7(4)
N3 C16 C15 C14 -0.9(3)
C13 C14 C15 C16 0.6(3)
C44 C43 C42 C41 0.1(4)
C40 C41 C42 C43 -1.2(4)
C7 C12 C11 C10 1.2(4)
C9 C10 C11 C12 -0.2(4)
C5 N1 C2 C3 -0.2(2)
C5 N1 C2 C6 175.5(2)
N2 C6 C2 N1 -2.4(3)
N2 C6 C2 C3 172.4(2)
C40 N8 C39 C35 177.68(19)
N1 C2 C3 C4 0.5(2)
C6 C2 C3 C4 -175.0(2)
N8 C39 C35 N7 -4.6(3)
N8 C39 C35 C36 175.3(2)
N1 C5 C4 C3 0.5(3)
C2 C3 C4 C5 -0.6(2)
N7 C35 C36 C37 0.1(2)
C39 C35 C36 C37 -179.9(2)
N7 C38 C37 C36 0.1(3)
C35 C36 C37 C38 -0.1(3)
C37 C38 N7 C35 0.0(3)
C36 C35 N7 C38 0.0(2)
C39 C35 N7 C38 179.89(19)
